data_2215804
loop_
_publ_author_name
'P. Sakthivel'
'P. S. Joseph'
'A. Sebastiyan'
'M. Yosuva Suvaikin'
'M. Ramesh'

_publ_section_title
;
 2-(Pyrrolidin-1-ylmethyl)isoindoline-1,3-dione
;
_journal_coeditor_code BT2534
_journal_issue 11
_journal_name_full 'Acta Crystallographica Section E'
_journal_page_first o4388
_journal_page_last o4388
_journal_paper_doi 10.1107/S1600536807050519
_journal_volume 63
_journal_year 2007
_chemical_formula_iupac 'C13 H14 N2 O2'
_chemical_formula_moiety 'C13 H14 N2 O2'
_chemical_formula_sum 'C13 H14 N2 O2'
_chemical_formula_weight 230.26
_chemical_name_common Pyrrolidine
_chemical_name_systematic
;
2-(Pyrrolidin-1-ylmethyl)isoindoline-1,3-dione
;
_space_group_IT_number 19
_symmetry_cell_setting orthorhombic
_symmetry_space_group_name_Hall 'P 2ac 2ab'
_symmetry_space_group_name_H-M 'P 21 21 21'
_atom_sites_solution_hydrogens geom
_atom_sites_solution_primary direct
_atom_sites_solution_secondary difmap
_cell_angle_alpha 90
_cell_angle_beta 90
_cell_angle_gamma 90
_cell_formula_units_Z 4
_cell_length_a 9.0609(3)
_cell_length_b 10.0777(3)
_cell_length_c 13.0192(3)
_cell_measurement_reflns_used 3270
_cell_measurement_temperature 293(2)
_cell_measurement_theta_max 26.89
_cell_measurement_theta_min 2.247
_cell_volume 1188.82(6)
_computing_cell_refinement 'APEX2/SAINT  (Bruker, 2004)'
_computing_data_collection 'APEX2 (Bruker, 2004)'
_computing_data_reduction 'SAINT/XPREP (Bruker, 2004)'
_computing_molecular_graphics 'ORTEP-32 (Farrugia, 1997)'
_computing_publication_material 'PLATON (Spek, 2003)'
_computing_structure_refinement 'SHELXL97 (Sheldrick, 1997)'
_computing_structure_solution 'SHELXS97 (Sheldrick, 1997)'
_diffrn_ambient_temperature 293(2)
_diffrn_measured_fraction_theta_full 0.999
_diffrn_measured_fraction_theta_max 0.987
_diffrn_measurement_device_type 'Bruker Kappa-APEX2'
_diffrn_measurement_method '\w and \f'
_diffrn_radiation_monochromator graphite
_diffrn_radiation_source 'fine focus sealed tube'
_diffrn_radiation_type MoK\a
_diffrn_radiation_wavelength 0.71073
_diffrn_reflns_av_R_equivalents 0.0230
_diffrn_reflns_av_sigmaI/netI 0.0220
_diffrn_reflns_limit_h_max 14
_diffrn_reflns_limit_h_min -12
_diffrn_reflns_limit_k_max 15
_diffrn_reflns_limit_k_min -13
_diffrn_reflns_limit_l_max 20
_diffrn_reflns_limit_l_min -20
_diffrn_reflns_number 10764
_diffrn_reflns_reduction_process
;
;
_diffrn_reflns_theta_full 25.00
_diffrn_reflns_theta_max 34.22
_diffrn_reflns_theta_min 2.56
_diffrn_standards_decay_% 0
_diffrn_standards_interval_count 0
_diffrn_standards_number 0
_exptl_absorpt_coefficient_mu 0.088
_exptl_absorpt_correction_T_max 0.9826
_exptl_absorpt_correction_T_min 0.9740
_exptl_absorpt_correction_type multi-scan
_exptl_absorpt_process_details '(SADABS; Bruker, 2004)'
_exptl_crystal_colour colorless
_exptl_crystal_density_diffrn 1.287
_exptl_crystal_density_method 'Not Measured'
_exptl_crystal_description ' prism'
_exptl_crystal_F_000 488
_exptl_crystal_size_max 0.30
_exptl_crystal_size_mid 0.22
_exptl_crystal_size_min 0.20
_refine_diff_density_max 0.200
_refine_diff_density_min -0.207
_refine_ls_abs_structure_details 'Flack (1983), 1957 Friedel pairs'
_refine_ls_extinction_coef 0.017(4)
_refine_ls_extinction_expression Fc^*^=kFc[1+0.001xFc^2^\l^3^/sin(2\q)]^-1/4^
_refine_ls_extinction_method 'SHELXL97 (Sheldrick, 1997)'
_refine_ls_goodness_of_fit_ref 1.033
_refine_ls_hydrogen_treatment constr
_refine_ls_matrix_type full
_refine_ls_number_parameters 155
_refine_ls_number_reflns 2752
_refine_ls_number_restraints 0
_refine_ls_restrained_S_all 1.033
_refine_ls_R_factor_all 0.0679
_refine_ls_R_factor_gt 0.0442
_refine_ls_shift/su_max 0.001
_refine_ls_shift/su_mean 0.000
_refine_ls_structure_factor_coef Fsqd
_refine_ls_weighting_details 'calc w=1/[\s^2^(Fo^2^)+(0.0753P)^2^] where P=(Fo^2^+2Fc^2^)/3'
_refine_ls_weighting_scheme calc
_refine_ls_wR_factor_gt 0.1182
_refine_ls_wR_factor_ref 0.1335
_reflns_number_gt 1943
_reflns_number_total 2752
_reflns_threshold_expression I>2\s(I)
_cod_data_source_file bt2534.cif
_cod_data_source_block I
_cod_depositor_comments
;
The following automatic conversions were performed:
'_symmetry_cell_setting' value 'Orthorhombic' changed to 'orthorhombic'
according to '/home/saulius/struct/CIF-dictionaries/cif_core.dic'
dictionary named 'cif_core.dic' version 2.4.1 from 2010-06-29.

Automatic conversion script
Id: cif_fix_enum 1527 2010-12-29 10:47:43Z saulius 

The following automatic conversions were performed:

'_symmetry_cell_setting' value 'Orthorhombic' changed to
'orthorhombic' according to
/home/saulius/struct/CIF-dictionaries/cif_core.dic dictionary named
'cif_core.dic' version 2.4.1 from 2010-06-29.

Automatic conversion script
Id: cif_fix_values 1715 2011-07-08 13:25:40Z adriana 
;
_cod_database_code 2215804
_cod_database_fobs_code 2215804

loop_
_symmetry_equiv_pos_site_id
_symmetry_equiv_pos_as_xyz
1 x,y,z
2 1/2-x,-y,1/2+z
3 1/2+x,1/2-y,-z
4 -x,1/2+y,1/2-z

loop_
_atom_site_aniso_label
_atom_site_aniso_U_11
_atom_site_aniso_U_22
_atom_site_aniso_U_33
_atom_site_aniso_U_12
_atom_site_aniso_U_13
_atom_site_aniso_U_23
O1 0.0758(9) 0.0638(8) 0.0492(6) 0.0015(8) -0.0174(6) 0.0122(5)
O2 0.0591(7) 0.0564(7) 0.0462(5) -0.0071(6) -0.0155(5) 0.0043(5)
N1 0.0463(7) 0.0364(6) 0.0402(5) -0.0019(5) -0.0041(5) 0.0042(4)
N2 0.0445(6) 0.0416(7) 0.0514(6) -0.0014(6) -0.0012(6) 0.0003(5)
C1 0.0437(7) 0.0471(8) 0.0373(6) -0.0010(6) -0.0024(6) 0.0030(5)
C2 0.0434(7) 0.0445(8) 0.0382(6) -0.0015(6) 0.0016(5) -0.0022(5)
C3 0.0637(11) 0.0584(10) 0.0502(8) -0.0085(9) -0.0011(8) -0.0144(7)
C4 0.0835(14) 0.0493(11) 0.0747(12) -0.0092(11) 0.0059(11) -0.0199(9)
C5 0.0834(14) 0.0378(9) 0.0848(13) 0.0019(10) 0.0067(12) 0.0005(9)
C6 0.0600(10) 0.0418(8) 0.0589(9) 0.0041(8) -0.0001(8) 0.0068(7)
C7 0.0419(7) 0.0384(7) 0.0407(6) -0.0001(6) 0.0010(5) 0.0027(5)
C8 0.0380(6) 0.0424(7) 0.0383(6) -0.0014(6) -0.0005(5) 0.0054(5)
C9 0.0432(7) 0.0384(7) 0.0516(7) -0.0055(6) 0.0033(6) 0.0075(6)
C10 0.0626(11) 0.0704(12) 0.0531(9) 0.0027(10) -0.0013(8) -0.0048(8)
C11 0.0835(16) 0.115(2) 0.0715(13) 0.0182(17) 0.0118(12) -0.0226(14)
C12 0.0615(13) 0.120(2) 0.0900(16) 0.0255(16) 0.0038(12) -0.0157(17)
C13 0.0477(9) 0.0724(12) 0.0634(10) 0.0053(9) -0.0076(8) -0.0028(9)

loop_
_atom_site_type_symbol
_atom_site_label
_atom_site_fract_x
_atom_site_fract_y
_atom_site_fract_z
_atom_site_U_iso_or_equiv
_atom_site_thermal_displace_type
_atom_site_occupancy
O O1 0.18398(17) 0.21647(14) -0.06749(9) 0.0629(4) Uani 1.000
O O2 0.43688(14) 0.14885(13) 0.23098(8) 0.0539(4) Uani 1.000
N N1 0.30783(15) 0.21825(12) 0.08729(9) 0.0410(3) Uani 1.000
N N2 0.22703(15) 0.43629(14) 0.15153(11) 0.0458(4) Uani 1.000
C C1 0.23597(17) 0.15773(17) 0.00464(10) 0.0427(4) Uani 1.000
C C2 0.24128(18) 0.01370(17) 0.02426(10) 0.0420(4) Uani 1.000
C C3 0.1829(2) -0.0904(2) -0.03067(13) 0.0574(6) Uani 1.000
C C4 0.2072(3) -0.2164(2) 0.00767(17) 0.0692(7) Uani 1.000
C C5 0.2855(3) -0.2374(2) 0.09740(18) 0.0687(7) Uani 1.000
C C6 0.3435(2) -0.13266(18) 0.15237(15) 0.0536(5) Uani 1.000
C C7 0.32003(17) -0.00686(15) 0.11436(10) 0.0403(4) Uani 1.000
C C8 0.36506(15) 0.12407(15) 0.15516(11) 0.0396(4) Uani 1.000
C C9 0.33321(18) 0.36197(15) 0.09495(12) 0.0444(4) Uani 1.000
C C10 0.2215(2) 0.4163(2) 0.26207(13) 0.0620(6) Uani 1.000
C C11 0.0869(3) 0.4946(4) 0.29372(18) 0.0900(10) Uani 1.000
C C12 -0.0082(3) 0.5043(4) 0.19898(18) 0.0905(10) Uani 1.000
C C13 0.0746(2) 0.4311(2) 0.11634(15) 0.0612(6) Uani 1.000
H H3A 0.12962 -0.07660 -0.09079 0.0689 Uiso 1.000
H H4A 0.16982 -0.28910 -0.02784 0.0830 Uiso 1.000
H H5A 0.29935 -0.32358 0.12106 0.0824 Uiso 1.000
H H6A 0.39631 -0.14643 0.21269 0.0642 Uiso 1.000
H H9A 0.42910 0.37592 0.12627 0.0533 Uiso 1.000
H H9B 0.33773 0.39790 0.02590 0.0533 Uiso 1.000
H H10A 0.30976 0.45017 0.29506 0.0744 Uiso 1.000
H H10B 0.21039 0.32302 0.27884 0.0744 Uiso 1.000
H H11A 0.03441 0.44943 0.34846 0.1079 Uiso 1.000
H H11B 0.11495 0.58223 0.31751 0.1079 Uiso 1.000
H H12A -0.10374 0.46376 0.21084 0.1084 Uiso 1.000
H H12B -0.02286 0.59635 0.17971 0.1084 Uiso 1.000
H H13A 0.04060 0.34015 0.11058 0.0734 Uiso 1.000
H H13B 0.06364 0.47467 0.05035 0.0734 Uiso 1.000

loop_
_atom_type_symbol
_atom_type_description
_atom_type_scat_dispersion_real
_atom_type_scat_dispersion_imag
_atom_type_scat_source
O O 0.0106 0.0060 'International Tables Vol C Tables 4.2.6.8 and 6.1.1.4'
N N 0.0061 0.0033 'International Tables Vol C Tables 4.2.6.8 and 6.1.1.4'
H H 0.0000 0.0000 'International Tables Vol C Tables 4.2.6.8 and 6.1.1.4'
C C 0.0033 0.0016 'International Tables Vol C Tables 4.2.6.8 and 6.1.1.4'

loop_
_geom_angle_atom_site_label_1
_geom_angle_atom_site_label_2
_geom_angle_atom_site_label_3
_geom_angle
_geom_angle_publ_flag
C1 N1 C8 111.31(12) no
C1 N1 C9 123.71(12) no
C8 N1 C9 124.65(12) no
C9 N2 C10 117.53(14) no
C9 N2 C13 117.33(14) no
C10 N2 C13 105.89(14) no
O1 C1 N1 124.56(16) no
O1 C1 C2 129.11(15) no
N1 C1 C2 106.32(12) no
C1 C2 C3 130.40(14) no
C1 C2 C7 108.06(13) no
C3 C2 C7 121.54(16) no
C2 C3 C4 116.85(17) no
C3 C4 C5 121.83(19) no
C4 C5 C6 121.11(19) no
C5 C6 C7 117.33(18) no
C2 C7 C6 121.34(15) no
C2 C7 C8 108.17(13) no
C6 C7 C8 130.48(14) no
O2 C8 N1 125.19(14) no
O2 C8 C7 128.76(14) no
N1 C8 C7 106.05(12) no
N1 C9 N2 116.58(13) no
N2 C10 C11 103.03(16) no
C10 C11 C12 105.8(2) no
C11 C12 C13 105.6(2) no
N2 C13 C12 103.32(17) no
C2 C3 H3A 122.00 no
C4 C3 H3A 122.00 no
C3 C4 H4A 119.00 no
C5 C4 H4A 119.00 no
C4 C5 H5A 119.00 no
C6 C5 H5A 119.00 no
C5 C6 H6A 121.00 no
C7 C6 H6A 121.00 no
N1 C9 H9A 108.00 no
N1 C9 H9B 108.00 no
N2 C9 H9A 108.00 no
N2 C9 H9B 108.00 no
H9A C9 H9B 107.00 no
N2 C10 H10A 111.00 no
N2 C10 H10B 111.00 no
C11 C10 H10A 111.00 no
C11 C10 H10B 111.00 no
H10A C10 H10B 109.00 no
C10 C11 H11A 111.00 no
C10 C11 H11B 111.00 no
C12 C11 H11A 111.00 no
C12 C11 H11B 111.00 no
H11A C11 H11B 109.00 no
C11 C12 H12A 111.00 no
C11 C12 H12B 111.00 no
C13 C12 H12A 111.00 no
C13 C12 H12B 111.00 no
H12A C12 H12B 109.00 no
N2 C13 H13A 111.00 no
N2 C13 H13B 111.00 no
C12 C13 H13A 111.00 no
C12 C13 H13B 111.00 no
H13A C13 H13B 109.00 no

loop_
_geom_bond_atom_site_label_1
_geom_bond_atom_site_label_2
_geom_bond_distance
_geom_bond_publ_flag
O1 C1 1.2059(19) no
O2 C8 1.2084(18) no
N1 C1 1.3978(19) no
N1 C8 1.3966(19) no
N1 C9 1.4699(19) no
N2 C9 1.425(2) no
N2 C10 1.454(2) no
N2 C13 1.456(2) no
C1 C2 1.475(2) no
C2 C3 1.375(2) no
C2 C7 1.389(2) no
C3 C4 1.382(3) no
C4 C5 1.383(3) no
C5 C6 1.379(3) no
C6 C7 1.377(2) no
C7 C8 1.480(2) no
C10 C11 1.510(4) no
C11 C12 1.508(4) no
C12 C13 1.505(4) no
C3 H3A 0.9300 no
C4 H4A 0.9300 no
C5 H5A 0.9300 no
C6 H6A 0.9300 no
C9 H9A 0.9700 no
C9 H9B 0.9700 no
C10 H10A 0.9700 no
C10 H10B 0.9700 no
C11 H11A 0.9700 no
C11 H11B 0.9700 no
C12 H12A 0.9700 no
C12 H12B 0.9700 no
C13 H13A 0.9700 no
C13 H13B 0.9700 no

loop_
_geom_contact_atom_site_label_1
_geom_contact_atom_site_label_2
_geom_contact_distance
_geom_contact_site_symmetry_2
_geom_contact_publ_flag
O1 C13 3.375(2) . no
O1 C9 3.295(2) 3_455 no
O2 C10 3.352(2) . no
O2 C6 3.334(2) 4_655 no
O2 C3 3.340(2) 2_555 no
O1 H9A 2.6100 3_455 no
O1 H9B 2.6000 . no
O2 H9A 2.6600 . no
O2 H3A 2.5100 2_555 no
O2 H10B 2.7700 . no
O2 H6A 2.6600 4_655 no
N2 C5 3.405(2) 1_565 no
N1 H10B 2.8500 . no
N1 H13A 2.7300 . no
N2 H5A 2.5400 1_565 no
C1 C13 3.441(3) . no
C1 C13 3.563(2) 3_555 no
C2 C13 3.575(2) 3_555 no
C3 O2 3.340(2) 2_554 no
C5 N2 3.405(2) 1_545 no
C6 O2 3.334(2) 4_645 no
C8 C10 3.508(2) . no
C9 O1 3.295(2) 3_555 no
C10 O2 3.352(2) . no
C10 C8 3.508(2) . no
C13 C1 3.563(2) 3_455 no
C13 O1 3.375(2) . no
C13 C2 3.575(2) 3_455 no
C13 C1 3.441(3) . no
C1 H13A 2.9000 . no
C2 H11A 3.0700 4_545 no
C2 H13B 3.0800 3_555 no
C6 H12A 2.9700 4_545 no
C7 H13B 3.0900 3_555 no
C7 H12A 3.0200 4_545 no
C8 H10B 2.9300 . no
H3A O2 2.5100 2_554 no
H5A N2 2.5400 1_545 no
H6A O2 2.6600 4_645 no
H9A O2 2.6600 . no
H9A H10A 2.5600 . no
H9A O1 2.6100 3_555 no
H9B O1 2.6000 . no
H10A H9A 2.5600 . no
H10B O2 2.7700 . no
H10B N1 2.8500 . no
H10B C8 2.9300 . no
H11A C2 3.0700 4_555 no
H12A C6 2.9700 4_555 no
H12A C7 3.0200 4_555 no
H13A N1 2.7300 . no
H13A C1 2.9000 . no
H13B C2 3.0800 3_455 no
H13B C7 3.0900 3_455 no

loop_
_geom_hbond_atom_site_label_D
_geom_hbond_atom_site_label_H
_geom_hbond_atom_site_label_A
_geom_hbond_site_symmetry_A
_geom_hbond_distance_DH
_geom_hbond_distance_HA
_geom_hbond_distance_DA
_geom_hbond_angle_DHA
_geom_hbond_publ_flag
C3 H3A O2 2_554 0.9300 2.5100 3.340(2) 149.00 yes
C5 H5A N2 1_545 0.9300 2.5400 3.405(2) 155.00 yes

loop_
_geom_torsion_atom_site_label_1
_geom_torsion_atom_site_label_2
_geom_torsion_atom_site_label_3
_geom_torsion_atom_site_label_4
_geom_torsion
_geom_torsion_publ_flag
C8 N1 C1 O1 -175.81(15) no
C9 N1 C1 O1 -2.0(2) no
C8 N1 C1 C2 3.08(16) no
C9 N1 C1 C2 176.87(13) no
C9 N1 C8 C7 -176.32(13) no
C1 N1 C9 N2 94.98(17) no
C8 N1 C9 N2 -92.06(18) no
C1 N1 C8 C7 -2.60(16) no
C1 N1 C8 O2 177.17(14) no
C9 N1 C8 O2 3.5(2) no
C10 N2 C9 N1 69.20(19) no
C13 N2 C10 C11 -39.5(2) no
C9 N2 C13 C12 173.19(19) no
C10 N2 C13 C12 39.7(2) no
C13 N2 C9 N1 -58.89(19) no
C9 N2 C10 C11 -172.84(18) no
O1 C1 C2 C3 -3.7(3) no
N1 C1 C2 C7 -2.33(17) no
O1 C1 C2 C7 176.49(17) no
N1 C1 C2 C3 177.47(17) no
C3 C2 C7 C6 0.3(2) no
C1 C2 C7 C6 -179.93(14) no
C1 C2 C7 C8 0.79(17) no
C1 C2 C3 C4 179.79(18) no
C7 C2 C3 C4 -0.4(3) no
C3 C2 C7 C8 -179.03(15) no
C2 C3 C4 C5 0.5(3) no
C3 C4 C5 C6 -0.3(4) no
C4 C5 C6 C7 0.1(3) no
C5 C6 C7 C2 -0.1(3) no
C5 C6 C7 C8 179.03(18) no
C2 C7 C8 N1 1.04(16) no
C2 C7 C8 O2 -178.72(15) no
C6 C7 C8 O2 2.1(3) no
C6 C7 C8 N1 -178.15(16) no
N2 C10 C11 C12 23.4(3) no
C10 C11 C12 C13 0.2(3) no
C11 C12 C13 N2 -23.6(3) no

loop_
_cod_related_entry_id
_cod_related_entry_database
_cod_related_entry_code
1 ChemSpider 6445657
